data_1561523
loop_
_publ_author_name
'Yohannan, Jinu P.'
'Vidyasagar, Kanamaluru'

_publ_section_title
;
 Syntheses, structural variants and characterization of AInM&#x2032;S4
 (A=alkali metals, Tl; M&#x2032; = Ge, Sn) compounds; facile ion-exchange
 reactions of layered NaInSnS4 and KInSnS4 compounds
;
_journal_name_full 'Journal of Solid State Chemistry'
_journal_page_first 291
_journal_page_last 302
_journal_paper_doi 10.1016/j.jssc.2016.03.045
_journal_volume 238
_journal_year 2016
_chemical_formula_sum 'Ge In Rb S4'
_chemical_formula_weight 401.16
_space_group_IT_number 205
_space_group_name_Hall '-P 2ac 2ab 3'
_space_group_name_H-M_alt 'P a -3'
_symmetry_cell_setting cubic
_symmetry_space_group_name_Hall '-P 2ac 2ab 3'
_symmetry_space_group_name_H-M 'P a -3'
_atom_sites_solution_primary direct
_atom_sites_solution_secondary difmap
_audit_creation_method SHELXL-97
_cell_angle_alpha 90.00
_cell_angle_beta 90.00
_cell_angle_gamma 90.00
_cell_formula_units_Z 12
_cell_length_a 13.1865(8)
_cell_length_b 13.1865(8)
_cell_length_c 13.1865(8)
_cell_measurement_reflns_used 1538
_cell_measurement_temperature 293(2)
_cell_measurement_theta_max 26.65
_cell_measurement_theta_min 2.68
_cell_volume 2292.9(2)
_computing_cell_refinement APEXII,Bruker,2004
_computing_data_collection APEXII,Bruker,2004
_computing_data_reduction SAINT,Bruker,2004
_computing_molecular_graphics 'ORTEP-3 (Farrugia, 1997)'
_computing_publication_material 'SHELXL-97 (Sheldrick, 1997)'
_computing_structure_refinement 'SHELXL-97 (Sheldrick, 1997)'
_computing_structure_solution 'SHELXS-97 (Sheldrick, 1997)'
_diffrn_ambient_temperature 293(2)
_diffrn_measured_fraction_theta_full 1.000
_diffrn_measured_fraction_theta_max 1.000
_diffrn_measurement_device_type 'Bruker ApexII ccd area detector'
_diffrn_measurement_method 'phi and omega scans'
_diffrn_radiation_monochromator graphite
_diffrn_radiation_source 'fine-focus sealed tube'
_diffrn_radiation_type MoK\a
_diffrn_radiation_wavelength 0.71073
_diffrn_reflns_av_R_equivalents 0.0398
_diffrn_reflns_av_sigmaI/netI 0.0294
_diffrn_reflns_limit_h_max 16
_diffrn_reflns_limit_h_min -9
_diffrn_reflns_limit_k_max 15
_diffrn_reflns_limit_k_min -8
_diffrn_reflns_limit_l_max 16
_diffrn_reflns_limit_l_min -8
_diffrn_reflns_number 3945
_diffrn_reflns_theta_full 27.06
_diffrn_reflns_theta_max 27.06
_diffrn_reflns_theta_min 2.68
_exptl_absorpt_coefficient_mu 14.255
_exptl_absorpt_correction_T_max 0.752
_exptl_absorpt_correction_T_min 0.510
_exptl_absorpt_correction_type multi-scan
_exptl_absorpt_process_details SADABS(Bruker,2004)
_exptl_crystal_colour yellow
_exptl_crystal_density_diffrn 3.486
_exptl_crystal_density_method 'not measured'
_exptl_crystal_description block
_exptl_crystal_F_000 2183
_exptl_crystal_size_max 0.06
_exptl_crystal_size_mid 0.04
_exptl_crystal_size_min 0.02
_refine_diff_density_max 0.634
_refine_diff_density_min -0.548
_refine_diff_density_rms 0.109
_refine_ls_extinction_coef 0.00394(14)
_refine_ls_extinction_expression Fc^*^=kFc[1+0.001xFc^2^\l^3^/sin(2\q)]^-1/4^
_refine_ls_extinction_method SHELXL
_refine_ls_goodness_of_fit_ref 1.070
_refine_ls_matrix_type full
_refine_ls_number_parameters 34
_refine_ls_number_reflns 848
_refine_ls_number_restraints 0
_refine_ls_restrained_S_all 1.070
_refine_ls_R_factor_all 0.0323
_refine_ls_R_factor_gt 0.0260
_refine_ls_shift/su_max 0.000
_refine_ls_shift/su_mean 0.000
_refine_ls_structure_factor_coef Fsqd
_refine_ls_weighting_details 'calc w=1/[\s^2^(Fo^2^)+(0.0000P)^2^+8.8354P] where P=(Fo^2^+2Fc^2^)/3'
_refine_ls_weighting_scheme calc
_refine_ls_wR_factor_gt 0.0465
_refine_ls_wR_factor_ref 0.0480
_reflns_number_gt 757
_reflns_number_total 848
_reflns_threshold_expression >2sigma(I)
_cod_data_source_file JSSC-2016-238-291.cif
_cod_data_source_block RbInGeS4-2
_cod_original_sg_symbol_Hall P2ac2ab
_cod_original_sg_symbol_H-M Pa-3
_cod_database_code 1561523

loop_
_symmetry_equiv_pos_as_xyz
'x, y, z'
'-x+1/2, -y, z+1/2'
'x+1/2, -y+1/2, -z'
'-x, y+1/2, -z+1/2'
'y, z, x'
'-y+1/2, -z, x+1/2'
'y+1/2, -z+1/2, -x'
'-y, z+1/2, -x+1/2'
'z, x, y'
'-z, x+1/2, -y+1/2'
'-z+1/2, -x, y+1/2'
'z+1/2, -x+1/2, -y'
'-x, -y, -z'
'x-1/2, y, -z-1/2'
'-x-1/2, y-1/2, z'
'x, -y-1/2, z-1/2'
'-y, -z, -x'
'y-1/2, z, -x-1/2'
'-y-1/2, z-1/2, x'
'y, -z-1/2, x-1/2'
'-z, -x, -y'
'z, -x-1/2, y-1/2'
'z-1/2, x, -y-1/2'
'-z-1/2, x-1/2, y'

loop_
_atom_site_label
_atom_site_type_symbol
_atom_site_fract_x
_atom_site_fract_y
_atom_site_fract_z
_atom_site_U_iso_or_equiv
_atom_site_adp_type
_atom_site_occupancy
_atom_site_symmetry_multiplicity
_atom_site_calc_flag
_atom_site_refinement_flags
_atom_site_disorder_assembly
_atom_site_disorder_group
Rb1 Rb 0.37245(4) 0.37245(4) 0.37245(4) 0.0374(2) Uani 1 3 d S . .
Rb2 Rb 0.0000 0.5000 0.5000 0.0594(4) Uani 1 6 d S . .
In1 In 0.14736(3) 0.62236(3) 0.19419(3) 0.01817(14) Uani 0.50 1 d P . .
Ge1 Ge 0.14736(3) 0.62236(3) 0.19419(3) 0.01817(14) Uani 0.50 1 d P . .
S1 S -0.01964(12) 0.57769(11) 0.22997(13) 0.0506(4) Uani 1 1 d . . .
S2 S 0.21616(9) 0.62174(10) 0.35674(9) 0.0306(3) Uani 1 1 d . . .

loop_
_atom_site_aniso_label
_atom_site_aniso_U_11
_atom_site_aniso_U_22
_atom_site_aniso_U_33
_atom_site_aniso_U_23
_atom_site_aniso_U_13
_atom_site_aniso_U_12
Rb1 0.0374(2) 0.0374(2) 0.0374(2) -0.0059(2) -0.0059(2) -0.0059(2)
Rb2 0.0594(4) 0.0594(4) 0.0594(4) 0.0036(4) -0.0036(4) 0.0036(4)
In1 0.0193(2) 0.0187(2) 0.0166(2) -0.00315(14) -0.00211(14) 0.00158(14)
Ge1 0.0193(2) 0.0187(2) 0.0166(2) -0.00315(14) -0.00211(14) 0.00158(14)
S1 0.0557(9) 0.0335(8) 0.0625(10) 0.0200(7) -0.0260(8) -0.0127(7)
S2 0.0312(6) 0.0361(7) 0.0246(6) 0.0031(5) 0.0002(5) -0.0072(5)

loop_
_atom_type_symbol
_atom_type_description
_atom_type_scat_dispersion_real
_atom_type_scat_dispersion_imag
_atom_type_scat_source
S S 0.1250 0.1230 'International Tables Vol C Tables 4.2.6.8 and 6.1.1.4'
Ge Ge 0.1550 1.8000 'International Tables Vol C Tables 4.2.6.8 and 6.1.1.4'
Rb Rb -0.9390 2.9680 'International Tables Vol C Tables 4.2.6.8 and 6.1.1.4'
In In -0.7280 1.3100 'International Tables Vol C Tables 4.2.6.8 and 6.1.1.4'

loop_
_geom_angle_atom_site_label_1
_geom_angle_atom_site_label_2
_geom_angle_atom_site_label_3
_geom_angle
_geom_angle_site_symmetry_1
_geom_angle_site_symmetry_3
S1 Rb1 S1 98.89(4) 14_656 24_665
S1 Rb1 S1 98.89(4) 14_656 20_566
S1 Rb1 S1 98.89(4) 24_665 20_566
S1 Rb1 S2 108.30(4) 14_656 18_556
S1 Rb1 S2 85.07(3) 24_665 18_556
S1 Rb1 S2 151.62(4) 20_566 18_556
S1 Rb1 S2 85.07(3) 14_656 22_565
S1 Rb1 S2 151.62(4) 24_665 22_565
S1 Rb1 S2 108.30(4) 20_566 22_565
S2 Rb1 S2 67.15(3) 18_556 22_565
S1 Rb1 S2 151.62(4) 14_656 15_655
S1 Rb1 S2 108.30(4) 24_665 15_655
S1 Rb1 S2 85.07(3) 20_566 15_655
S2 Rb1 S2 67.15(3) 18_556 15_655
S2 Rb1 S2 67.15(3) 22_565 15_655
S1 Rb1 S2 61.27(3) 14_656 .
S1 Rb1 S2 57.91(3) 24_665 .
S1 Rb1 S2 142.56(4) 20_566 .
S2 Rb1 S2 62.16(2) 18_556 .
S2 Rb1 S2 101.53(4) 22_565 .
S2 Rb1 S2 128.075(18) 15_655 .
S1 Rb1 S2 142.56(4) 14_656 9
S1 Rb1 S2 61.27(3) 24_665 9
S1 Rb1 S2 57.91(3) 20_566 9
S2 Rb1 S2 101.53(4) 18_556 9
S2 Rb1 S2 128.075(18) 22_565 9
S2 Rb1 S2 62.16(2) 15_655 9
S2 Rb1 S2 117.749(11) . 9
S1 Rb1 S2 57.91(3) 14_656 5
S1 Rb1 S2 142.56(4) 24_665 5
S1 Rb1 S2 61.27(3) 20_566 5
S2 Rb1 S2 128.075(18) 18_556 5
S2 Rb1 S2 62.16(2) 22_565 5
S2 Rb1 S2 101.53(4) 15_655 5
S2 Rb1 S2 117.749(11) . 5
S2 Rb1 S2 117.749(11) 9 5
S1 Rb1 In1 88.30(3) 14_656 22_565
S1 Rb1 In1 116.83(3) 24_665 22_565
S1 Rb1 In1 142.08(4) 20_566 22_565
S2 Rb1 In1 34.99(2) 18_556 22_565
S2 Rb1 In1 34.87(2) 22_565 22_565
S2 Rb1 In1 72.47(3) 15_655 22_565
S2 Rb1 In1 72.776(19) . 22_565
S2 Rb1 In1 128.50(3) 9 22_565
S2 Rb1 In1 93.19(2) 5 22_565
S1 Rb1 Ge1 88.30(3) 14_656 22_565
S1 Rb1 Ge1 116.83(3) 24_665 22_565
S1 Rb1 Ge1 142.08(4) 20_566 22_565
S2 Rb1 Ge1 34.99(2) 18_556 22_565
S2 Rb1 Ge1 34.87(2) 22_565 22_565
S2 Rb1 Ge1 72.47(3) 15_655 22_565
S2 Rb1 Ge1 72.776(19) . 22_565
S2 Rb1 Ge1 128.50(3) 9 22_565
S2 Rb1 Ge1 93.19(2) 5 22_565
In1 Rb1 Ge1 0.000(13) 22_565 22_565
S1 Rb1 In1 142.08(4) 14_656 18_556
S1 Rb1 In1 88.30(3) 24_665 18_556
S1 Rb1 In1 116.83(3) 20_566 18_556
S2 Rb1 In1 34.87(2) 18_556 18_556
S2 Rb1 In1 72.47(3) 22_565 18_556
S2 Rb1 In1 34.99(2) 15_655 18_556
S2 Rb1 In1 93.19(2) . 18_556
S2 Rb1 In1 72.776(19) 9 18_556
S2 Rb1 In1 128.50(3) 5 18_556
In1 Rb1 In1 55.923(14) 22_565 18_556
Ge1 Rb1 In1 55.923(14) 22_565 18_556
S1 Rb2 S1 180.0 12_456 24_665
S1 Rb2 S1 69.48(4) 12_456 6_565
S1 Rb2 S1 110.52(4) 24_665 6_565
S1 Rb2 S1 110.52(4) 12_456 13_566
S1 Rb2 S1 69.48(4) 24_665 13_566
S1 Rb2 S1 110.52(4) 6_565 13_566
S1 Rb2 S1 69.48(4) 12_456 .
S1 Rb2 S1 110.52(4) 24_665 .
S1 Rb2 S1 69.48(4) 6_565 .
S1 Rb2 S1 180.0 13_566 .
S1 Rb2 S1 110.52(4) 12_456 18_556
S1 Rb2 S1 69.48(4) 24_665 18_556
S1 Rb2 S1 180.00(5) 6_565 18_556
S1 Rb2 S1 69.48(4) 13_566 18_556
S1 Rb2 S1 110.52(4) . 18_556
S1 Rb2 S2 122.96(3) 12_456 24_665
S1 Rb2 S2 57.04(3) 24_665 24_665
S1 Rb2 S2 56.24(3) 6_565 24_665
S1 Rb2 S2 76.46(3) 13_566 24_665
S1 Rb2 S2 103.54(3) . 24_665
S1 Rb2 S2 123.76(3) 18_556 24_665
S1 Rb2 S2 57.04(3) 12_456 12_456
S1 Rb2 S2 122.96(3) 24_665 12_456
S1 Rb2 S2 123.76(3) 6_565 12_456
S1 Rb2 S2 103.54(3) 13_566 12_456
S1 Rb2 S2 76.46(3) . 12_456
S1 Rb2 S2 56.24(3) 18_556 12_456
S2 Rb2 S2 180.0 24_665 12_456
S1 Rb2 S2 123.76(3) 12_456 .
S1 Rb2 S2 56.24(3) 24_665 .
S1 Rb2 S2 76.46(3) 6_565 .
S1 Rb2 S2 122.96(3) 13_566 .
S1 Rb2 S2 57.04(3) . .
S1 Rb2 S2 103.54(3) 18_556 .
S2 Rb2 S2 60.957(6) 24_665 .
S2 Rb2 S2 119.043(6) 12_456 .
S1 Rb2 S2 76.46(3) 12_456 6_565
S1 Rb2 S2 103.54(3) 24_665 6_565
S1 Rb2 S2 57.04(3) 6_565 6_565
S1 Rb2 S2 56.24(3) 13_566 6_565
S1 Rb2 S2 123.76(3) . 6_565
S1 Rb2 S2 122.96(3) 18_556 6_565
S2 Rb2 S2 60.957(6) 24_665 6_565
S2 Rb2 S2 119.043(7) 12_456 6_565
S2 Rb2 S2 119.043(6) . 6_565
S1 Rb2 S2 56.24(3) 12_456 13_566
S1 Rb2 S2 123.76(3) 24_665 13_566
S1 Rb2 S2 103.54(3) 6_565 13_566
S1 Rb2 S2 57.04(3) 13_566 13_566
S1 Rb2 S2 122.96(3) . 13_566
S1 Rb2 S2 76.46(3) 18_556 13_566
S2 Rb2 S2 119.043(6) 24_665 13_566
S2 Rb2 S2 60.957(6) 12_456 13_566
S2 Rb2 S2 180.00(3) . 13_566
S2 Rb2 S2 60.957(6) 6_565 13_566
S1 Rb2 S2 103.54(3) 12_456 18_556
S1 Rb2 S2 76.46(3) 24_665 18_556
S1 Rb2 S2 122.96(3) 6_565 18_556
S1 Rb2 S2 123.76(3) 13_566 18_556
S1 Rb2 S2 56.24(3) . 18_556
S1 Rb2 S2 57.04(3) 18_556 18_556
S2 Rb2 S2 119.043(7) 24_665 18_556
S2 Rb2 S2 60.957(6) 12_456 18_556
S2 Rb2 S2 60.957(6) . 18_556
S2 Rb2 S2 180.0 6_565 18_556
S2 Rb2 S2 119.043(7) 13_566 18_556
S1 In1 S2 115.14(5) 22_565 .
S1 In1 S1 115.51(8) 22_565 .
S2 In1 S1 100.44(5) . .
S1 In1 S2 105.81(5) 22_565 11_564
S2 In1 S2 112.90(6) . 11_564
S1 In1 S2 106.97(5) . 11_564
S1 In1 Rb1 152.66(5) 22_565 15_665
S2 In1 Rb1 59.64(3) . 15_665
S1 In1 Rb1 91.56(4) . 15_665
S2 In1 Rb1 59.62(3) 11_564 15_665
S1 In1 Rb1 51.49(4) 22_565 2_564
S2 In1 Rb1 160.57(3) . 2_564
S1 In1 Rb1 98.52(4) . 2_564
S2 In1 Rb1 64.88(3) 11_564 2_564
Rb1 In1 Rb1 124.127(11) 15_665 2_564
S1 Ge1 S2 115.14(5) 22_565 .
S1 Ge1 S1 115.51(8) 22_565 .
S2 Ge1 S1 100.44(5) . .
S1 Ge1 S2 105.81(5) 22_565 11_564
S2 Ge1 S2 112.90(6) . 11_564
S1 Ge1 S2 106.97(5) . 11_564
S1 Ge1 Rb1 152.66(5) 22_565 15_665
S2 Ge1 Rb1 59.64(3) . 15_665
S1 Ge1 Rb1 91.56(4) . 15_665
S2 Ge1 Rb1 59.62(3) 11_564 15_665
Ge1 S1 In1 0.000(14) 19_665 19_665
Ge1 S1 In1 106.84(5) 19_665 .
In1 S1 In1 106.84(5) 19_665 .
Ge1 S1 Ge1 106.84(5) 19_665 .
In1 S1 Ge1 106.84(5) 19_665 .
In1 S1 Ge1 0.00(2) . .
Ge1 S1 Rb1 95.62(5) 19_665 14_556
In1 S1 Rb1 95.62(5) 19_665 14_556
In1 S1 Rb1 121.71(7) . 14_556
Ge1 S1 Rb1 121.71(7) . 14_556
Ge1 S1 Rb2 132.34(7) 19_665 .
In1 S1 Rb2 132.34(7) 19_665 .
In1 S1 Rb2 101.43(5) . .
Ge1 S1 Rb2 101.43(5) . .
Rb1 S1 Rb2 101.17(4) 14_556 .
Ge1 S2 In1 0.000(16) . .
Ge1 S2 Ge1 109.43(5) . 8_655
In1 S2 Ge1 109.43(5) . 8_655
Ge1 S2 In1 109.43(5) . 8_655
In1 S2 In1 109.43(5) . 8_655
Ge1 S2 In1 0.000(17) 8_655 8_655
Ge1 S2 Rb1 85.49(4) . 15_665
In1 S2 Rb1 85.49(4) . 15_665
Ge1 S2 Rb1 85.39(4) 8_655 15_665
In1 S2 Rb1 85.39(4) 8_655 15_665
Ge1 S2 Rb2 99.67(4) . .
In1 S2 Rb2 99.67(4) . .
Ge1 S2 Rb2 150.90(5) 8_655 .
In1 S2 Rb2 150.90(5) 8_655 .
Rb1 S2 Rb2 96.86(3) 15_665 .
Ge1 S2 Rb1 105.00(4) . .
In1 S2 Rb1 105.00(4) . .
Ge1 S2 Rb1 82.16(4) 8_655 .
In1 S2 Rb1 82.16(4) 8_655 .
Rb1 S2 Rb1 165.84(4) 15_665 .
Rb2 S2 Rb1 90.80(3) . .

loop_
_geom_bond_atom_site_label_1
_geom_bond_atom_site_label_2
_geom_bond_distance
_geom_bond_site_symmetry_2
Rb1 S1 3.3427(15) 14_656
Rb1 S1 3.3427(15) 24_665
Rb1 S1 3.3427(15) 20_566
Rb1 S2 3.5125(15) 18_556
Rb1 S2 3.5125(15) 22_565
Rb1 S2 3.5125(15) 15_655
Rb1 S2 3.8855(13) .
Rb1 S2 3.8855(13) 9
Rb1 S2 3.8855(13) 5
Rb1 In1 4.0583(8) 22_565
Rb1 Ge1 4.0583(8) 22_565
Rb1 In1 4.0583(8) 18_556
Rb2 S1 3.7142(16) 12_456
Rb2 S1 3.7142(16) 24_665
Rb2 S1 3.7142(16) 6_565
Rb2 S1 3.7142(16) 13_566
Rb2 S1 3.7142(16) .
Rb2 S1 3.7142(16) 18_556
Rb2 S2 3.7776(12) 24_665
Rb2 S2 3.7776(12) 12_456
Rb2 S2 3.7776(12) .
Rb2 S2 3.7776(12) 6_565
Rb2 S2 3.7776(12) 13_566
Rb2 S2 3.7776(12) 18_556
In1 S1 2.3198(15) 22_565
In1 S2 2.3275(12) .
In1 S1 2.3279(17) .
In1 S2 2.3345(13) 11_564
In1 Rb1 4.0583(8) 15_665
In1 Rb1 4.2512(6) 2_564
Ge1 S1 2.3198(15) 22_565
Ge1 S2 2.3275(12) .
Ge1 S1 2.3279(17) .
Ge1 S2 2.3345(13) 11_564
Ge1 Rb1 4.0583(8) 15_665
S1 Ge1 2.3198(15) 19_665
S1 In1 2.3198(15) 19_665
S1 Rb1 3.3427(15) 14_556
S2 Ge1 2.3345(13) 8_655
S2 In1 2.3345(13) 8_655
S2 Rb1 3.5125(15) 15_665
